data_2208573
loop_
_publ_author_name
'Ao, Wenjiang'
'Li, Zhaohui'
'Wang, Xuxu'
'Fu, Xianzhi'

_publ_section_title
<i>catena</i>-Poly[[(2,2'-diquinolyl-\k^2^<i>N</i>,<i>N</i>')zinc(II)]-\m-isophthalato-\k^2^<i>O</i>:<i>O</i>']
_journal_coeditor_code CV2020
_journal_issue 4
_journal_name_full 'Acta Crystallographica Section E'
_journal_page_first m907
_journal_page_last m909
_journal_paper_doi 10.1107/S1600536806010518
_journal_volume 62
_journal_year 2006
_chemical_formula_iupac '[Zn (C18 H12 N2) (C8 H4 O4)]'
_chemical_formula_moiety 'C26 H16 N2 O4 Zn'
_chemical_formula_sum 'C26 H16 N2 O4 Zn'
_chemical_formula_weight 485.78
_chemical_name_systematic
;
Poly[\m-isophthalato-O,O-[(2,2'-diquinolyl-N,N')zinc(II)]]
;
_space_group_IT_number 14
_symmetry_cell_setting monoclinic
_symmetry_space_group_name_Hall '-P 2ybc'
_symmetry_space_group_name_H-M 'P 1 21/c 1'
_atom_sites_solution_hydrogens geom
_atom_sites_solution_primary direct
_atom_sites_solution_secondary difmap
_cell_angle_alpha 90.00
_cell_angle_beta 95.812(16)
_cell_angle_gamma 90.00
_cell_formula_units_Z 4
_cell_length_a 8.664(4)
_cell_length_b 11.779(3)
_cell_length_c 20.803(7)
_cell_measurement_reflns_used 15151
_cell_measurement_temperature 173(2)
_cell_measurement_theta_max 18
_cell_measurement_theta_min 12
_cell_volume 2112.1(13)
_computing_cell_refinement teXsan
_computing_data_collection 'teXsan (Molecular Structure Corporation, 1999)'
_computing_data_reduction teXsan
_computing_molecular_graphics 'SHELXTL (Sheldrick, 2001)'
_computing_publication_material SHELXL-97
_computing_structure_refinement 'SHELXL-97 (Sheldrick, 1997)'
_computing_structure_solution 'SHELXS-97 (Sheldrick, 1997)'
_diffrn_ambient_temperature 298(2)
_diffrn_measured_fraction_theta_full 0.997
_diffrn_measured_fraction_theta_max 0.997
_diffrn_measurement_device_type 'Rigaku Weissenberg IP'
_diffrn_measurement_method 'scintillation counter'
_diffrn_radiation_monochromator graphite
_diffrn_radiation_source 'rotor target'
_diffrn_radiation_type MoK\a
_diffrn_radiation_wavelength 0.71069
_diffrn_reflns_av_R_equivalents 0.0353
_diffrn_reflns_av_sigmaI/netI 0.0289
_diffrn_reflns_limit_h_max 11
_diffrn_reflns_limit_h_min -11
_diffrn_reflns_limit_k_max 15
_diffrn_reflns_limit_k_min -15
_diffrn_reflns_limit_l_max 25
_diffrn_reflns_limit_l_min -27
_diffrn_reflns_number 20895
_diffrn_reflns_theta_full 27.48
_diffrn_reflns_theta_max 27.48
_diffrn_reflns_theta_min 3.01
_diffrn_standards_decay_% 0
_diffrn_standards_interval_count 0
_diffrn_standards_interval_time 0
_diffrn_standards_number 0
_exptl_absorpt_coefficient_mu 1.200
_exptl_absorpt_correction_T_max 0.864
_exptl_absorpt_correction_T_min 0.831
_exptl_absorpt_correction_type psi-scan
_exptl_absorpt_process_details '(teXsan; Molecular Structure Corporation, 1999)'
_exptl_crystal_colour Colourless
_exptl_crystal_density_diffrn 1.528
_exptl_crystal_density_method 'not measured'
_exptl_crystal_description Cuboid
_exptl_crystal_F_000 992
_exptl_crystal_size_max 0.10
_exptl_crystal_size_mid 0.10
_exptl_crystal_size_min 0.10
_refine_diff_density_max 0.373
_refine_diff_density_min -0.367
_refine_ls_extinction_method none
_refine_ls_goodness_of_fit_ref 1.005
_refine_ls_hydrogen_treatment constr
_refine_ls_matrix_type full
_refine_ls_number_parameters 298
_refine_ls_number_reflns 4835
_refine_ls_number_restraints 0
_refine_ls_restrained_S_all 1.005
_refine_ls_R_factor_all 0.0522
_refine_ls_R_factor_gt 0.0361
_refine_ls_shift/su_max 0.001
_refine_ls_shift/su_mean 0.000
_refine_ls_structure_factor_coef Fsqd
_refine_ls_weighting_details 'calc w=1/[\s^2^(Fo^2^)+(0.0496P)^2^+0.6028P] where P=(Fo^2^+2Fc^2^)/3'
_refine_ls_weighting_scheme calc
_refine_ls_wR_factor_gt 0.0879
_refine_ls_wR_factor_ref 0.0955
_reflns_number_gt 3719
_reflns_number_total 4835
_reflns_threshold_expression I>2\s(I)
_cod_data_source_file cv2020.cif
_cod_data_source_block I
_cod_depositor_comments
;
The following automatic conversions were performed:
'_symmetry_cell_setting' value 'Monoclinic' changed to 'monoclinic'
according to '/home/saulius/struct/CIF-dictionaries/cif_core.dic'
dictionary named 'cif_core.dic' version 2.4.1 from 2010-06-29.

Automatic conversion script
Id: cif_fix_enum 1527 2010-12-29 10:47:43Z saulius 

The following automatic conversions were performed:

'_exptl_absorpt_correction_type' tag value 'psi-scans' was replaced
with 'psi-scan' value.

Automatic conversion script
Id: cif_fix_values 1646 2011-03-28 12:23:43Z adriana 

The following automatic conversions were performed:

'_symmetry_cell_setting' value 'Monoclinic' changed to 'monoclinic'
according to /home/saulius/struct/CIF-dictionaries/cif_core.dic
dictionary named 'cif_core.dic' version 2.4.1 from 2010-06-29.

Automatic conversion script
Id: cif_fix_values 1715 2011-07-08 13:25:40Z adriana 
;
_cod_original_sg_symbol_Hall -P2ybc
_cod_original_sg_symbol_H-M 'P 21/c'
_cod_database_code 2208573
_cod_database_fobs_code 2208573

loop_
_symmetry_equiv_pos_as_xyz
'x, y, z'
'-x, y+1/2, -z+1/2'
'-x, -y, -z'
'x, -y-1/2, z-1/2'

loop_
_atom_site_type_symbol
_atom_site_label
_atom_site_fract_x
_atom_site_fract_y
_atom_site_fract_z
_atom_site_U_iso_or_equiv
_atom_site_adp_type
_atom_site_calc_flag
_atom_site_refinement_flags
_atom_site_occupancy
Zn Zn1 0.06384(3) 0.66064(2) 0.390722(11) 0.04143(10) Uani d . 1
O O1 -0.0663(2) 0.56322(14) 0.33283(8) 0.0570(4) Uani d . 1
O O2 -0.2251(3) 0.70940(17) 0.32667(10) 0.0757(6) Uani d . 1
O O3 -0.1436(3) 0.27381(17) 0.16342(9) 0.0730(6) Uani d . 1
O O4 -0.3681(3) 0.2509(2) 0.10830(13) 0.0975(8) Uani d . 1
N N1 0.0266(2) 0.72153(15) 0.48144(9) 0.0427(4) Uani d . 1
N N2 0.1909(2) 0.54167(15) 0.44756(8) 0.0413(4) Uani d . 1
C C1 -0.0626(3) 0.81243(19) 0.49582(12) 0.0483(5) Uani d . 1
C C2 -0.1511(3) 0.8711(2) 0.44665(14) 0.0627(7) Uani d . 1
H H2 -0.1495 0.8480 0.4030 0.075 Uiso calc R 1
C C3 -0.2399(4) 0.9617(2) 0.46131(17) 0.0768(9) Uani d . 1
H H3 -0.2992 1.0011 0.4274 0.092 Uiso calc R 1
C C4 -0.2450(4) 0.9973(3) 0.52477(17) 0.0794(9) Uani d . 1
H H4 -0.3085 1.0598 0.5340 0.095 Uiso calc R 1
C C5 -0.1599(4) 0.9432(3) 0.57310(17) 0.0773(9) Uani d . 1
H H5 -0.1623 0.9689 0.6163 0.093 Uiso calc R 1
C C6 -0.0668(4) 0.8486(2) 0.56059(13) 0.0594(7) Uani d . 1
C C7 0.0225(5) 0.7882(3) 0.60869(13) 0.0749(9) Uani d . 1
H H7 0.0219 0.8104 0.6526 0.090 Uiso calc R 1
C C8 0.1098(4) 0.6985(2) 0.59393(12) 0.0657(8) Uani d . 1
H H8 0.1702 0.6579 0.6270 0.079 Uiso calc R 1
C C9 0.1098(3) 0.66624(18) 0.52895(10) 0.0445(5) Uani d . 1
C C10 0.2005(3) 0.56659(18) 0.51020(10) 0.0421(5) Uani d . 1
C C11 0.2911(3) 0.5020(2) 0.55634(11) 0.0520(6) Uani d . 1
H H11 0.2991 0.5234 0.6006 0.062 Uiso calc R 1
C C12 0.3673(3) 0.4087(2) 0.53782(12) 0.0553(6) Uani d . 1
H H12 0.4266 0.3637 0.5692 0.066 Uiso calc R 1
C C13 0.3583(3) 0.3791(2) 0.47231(12) 0.0491(5) Uani d . 1
C C14 0.4359(3) 0.2845(2) 0.44920(15) 0.0634(7) Uani d . 1
H H14 0.4962 0.2369 0.4788 0.076 Uiso calc R 1
C C15 0.4253(4) 0.2612(2) 0.38559(17) 0.0741(8) Uani d . 1
H H15 0.4783 0.1972 0.3708 0.089 Uiso calc R 1
C C16 0.3370(4) 0.3302(2) 0.34095(15) 0.0730(9) Uani d . 1
H H16 0.3311 0.3126 0.2962 0.088 Uiso calc R 1
C C17 0.2593(4) 0.4227(2) 0.36108(13) 0.0613(7) Uani d . 1
H H17 0.1992 0.4686 0.3305 0.074 Uiso calc R 1
C C18 0.2688(3) 0.44943(18) 0.42762(11) 0.0453(5) Uani d . 1
C C19 -0.2854(3) 0.29597(19) 0.15189(11) 0.0473(5) Uani d . 1
C C21 -0.1915(3) 0.6132(2) 0.31126(10) 0.0483(5) Uani d . 1
C C22 -0.3006(3) 0.54437(18) 0.26651(10) 0.0422(5) Uani d . 1
C C23 -0.2464(3) 0.45165(17) 0.23413(10) 0.0406(5) Uani d . 1
H H23 -0.1400 0.4310 0.2412 0.049 Uiso calc R 1
C C24 -0.3464(3) 0.38908(18) 0.19150(10) 0.0413(5) Uani d . 1
C C25 -0.5025(3) 0.4159(2) 0.18412(12) 0.0535(6) Uani d . 1
H H25 -0.5725 0.3718 0.1562 0.064 Uiso calc R 1
C C26 -0.5571(3) 0.5069(2) 0.21727(13) 0.0592(6) Uani d . 1
H H26 -0.6646 0.5247 0.2123 0.071 Uiso calc R 1
C C27 -0.4563(3) 0.5719(2) 0.25744(12) 0.0524(6) Uani d . 1
H H27 -0.4940 0.6358 0.2789 0.063 Uiso calc R 1

loop_
_atom_site_aniso_label
_atom_site_aniso_U_11
_atom_site_aniso_U_22
_atom_site_aniso_U_33
_atom_site_aniso_U_12
_atom_site_aniso_U_13
_atom_site_aniso_U_23
Zn1 0.04700(17) 0.03960(14) 0.03648(14) -0.00018(11) -0.00163(10) 0.00182(10)
O1 0.0615(12) 0.0538(9) 0.0518(9) -0.0054(8) -0.0131(8) -0.0018(8)
O2 0.0800(15) 0.0603(11) 0.0852(14) 0.0009(10) 0.0004(11) -0.0313(11)
O3 0.0668(14) 0.0801(13) 0.0685(12) 0.0215(11) -0.0111(10) -0.0337(10)
O4 0.0708(15) 0.1025(17) 0.1171(19) -0.0126(13) -0.0011(14) -0.0679(15)
N1 0.0428(11) 0.0413(9) 0.0436(9) -0.0049(8) 0.0016(8) -0.0036(8)
N2 0.0417(11) 0.0423(9) 0.0395(9) 0.0007(8) 0.0014(8) 0.0048(8)
C1 0.0480(14) 0.0413(11) 0.0553(13) -0.0065(10) 0.0040(11) -0.0110(10)
C2 0.0683(19) 0.0528(13) 0.0639(16) 0.0104(13) -0.0081(14) -0.0162(12)
C3 0.079(2) 0.0585(16) 0.089(2) 0.0145(15) -0.0125(17) -0.0163(16)
C4 0.081(2) 0.0581(16) 0.098(2) 0.0077(15) 0.0063(19) -0.0292(17)
C5 0.093(3) 0.0636(17) 0.077(2) 0.0028(16) 0.0181(18) -0.0264(16)
C6 0.0701(19) 0.0531(14) 0.0560(14) -0.0060(13) 0.0114(13) -0.0145(12)
C7 0.109(3) 0.0700(18) 0.0462(14) 0.0022(18) 0.0090(15) -0.0141(14)
C8 0.092(2) 0.0631(15) 0.0417(12) 0.0020(15) 0.0030(13) -0.0021(12)
C9 0.0484(14) 0.0447(11) 0.0405(11) -0.0087(10) 0.0044(9) -0.0004(9)
C10 0.0396(12) 0.0460(11) 0.0402(11) -0.0094(9) 0.0016(9) 0.0075(9)
C11 0.0522(15) 0.0608(14) 0.0418(11) -0.0057(11) -0.0008(10) 0.0111(11)
C12 0.0466(14) 0.0585(14) 0.0587(14) -0.0008(11) -0.0042(11) 0.0206(12)
C13 0.0421(13) 0.0458(12) 0.0592(14) -0.0015(10) 0.0049(11) 0.0156(11)
C14 0.0546(17) 0.0528(14) 0.0829(19) 0.0115(12) 0.0077(14) 0.0147(14)
C15 0.078(2) 0.0554(15) 0.092(2) 0.0192(15) 0.0250(17) 0.0045(15)
C16 0.092(2) 0.0647(17) 0.0651(17) 0.0194(16) 0.0223(16) 0.0003(14)
C17 0.0743(19) 0.0585(15) 0.0519(14) 0.0170(13) 0.0104(13) 0.0048(12)
C18 0.0446(13) 0.0429(11) 0.0488(12) 0.0015(9) 0.0072(10) 0.0083(10)
C19 0.0560(16) 0.0415(11) 0.0446(12) -0.0062(10) 0.0062(11) 0.0002(10)
C21 0.0585(16) 0.0494(12) 0.0370(11) -0.0070(11) 0.0046(10) -0.0032(10)
C22 0.0486(14) 0.0425(11) 0.0351(10) -0.0010(9) 0.0033(9) 0.0024(9)
C23 0.0429(13) 0.0421(11) 0.0359(10) 0.0010(9) 0.0001(9) 0.0022(9)
C24 0.0457(13) 0.0392(10) 0.0389(10) -0.0042(9) 0.0031(9) 0.0017(9)
C25 0.0464(14) 0.0565(14) 0.0557(13) -0.0079(11) -0.0033(11) -0.0007(12)
C26 0.0410(14) 0.0690(16) 0.0671(16) 0.0061(12) 0.0028(12) -0.0004(13)
C27 0.0525(15) 0.0510(13) 0.0544(13) 0.0078(11) 0.0082(11) -0.0025(11)

loop_
_atom_type_symbol
_atom_type_description
_atom_type_scat_dispersion_real
_atom_type_scat_dispersion_imag
_atom_type_scat_source
C C 0.0033 0.0016 'International Tables Vol C Tables 4.2.6.8 and 6.1.1.4'
H H 0.0000 0.0000 'International Tables Vol C Tables 4.2.6.8 and 6.1.1.4'
N N 0.0061 0.0033 'International Tables Vol C Tables 4.2.6.8 and 6.1.1.4'
O O 0.0106 0.0060 'International Tables Vol C Tables 4.2.6.8 and 6.1.1.4'
Zn Zn 0.2839 1.4301 'International Tables Vol C Tables 4.2.6.8 and 6.1.1.4'

loop_
_geom_angle_atom_site_label_1
_geom_angle_atom_site_label_2
_geom_angle_atom_site_label_3
_geom_angle_site_symmetry_1
_geom_angle_site_symmetry_3
_geom_angle
_geom_angle_publ_flag
O3 Zn1 O1 2 . 105.53(8) yes
O3 Zn1 N1 2 . 113.10(9) yes
O1 Zn1 N1 . . 129.42(8) yes
O3 Zn1 N2 2 . 126.98(9) yes
O1 Zn1 N2 . . 101.29(8) yes
N1 Zn1 N2 . . 80.66(8) yes
C21 O1 Zn1 . . 111.45(15) yes
C19 O3 Zn1 . 2_545 115.85(16) yes
C9 N1 C1 . . 119.63(19) no
C9 N1 Zn1 . . 112.53(15) ?
C1 N1 Zn1 . . 127.70(16) no
C10 N2 C18 . . 119.32(19) ?
C10 N2 Zn1 . . 112.69(15) no
C18 N2 Zn1 . . 127.87(15) ?
N1 C1 C2 . . 120.4(2) no
N1 C1 C6 . . 120.8(2) ?
C2 C1 C6 . . 118.9(2) no
C3 C2 C1 . . 120.1(3) ?
C3 C2 H2 . . 119.9 no
C1 C2 H2 . . 119.9 ?
C2 C3 C4 . . 121.3(3) no
C2 C3 H3 . . 119.3 no
C4 C3 H3 . . 119.3 ?
C5 C4 C3 . . 119.9(3) no
C5 C4 H4 . . 120.0 no
C3 C4 H4 . . 120.0 ?
C4 C5 C6 . . 121.0(3) no
C4 C5 H5 . . 119.5 no
C6 C5 H5 . . 119.5 ?
C7 C6 C5 . . 123.7(3) no
C7 C6 C1 . . 117.6(2) ?
C5 C6 C1 . . 118.8(3) no
C8 C7 C6 . . 121.2(2) ?
C8 C7 H7 . . 119.4 no
C6 C7 H7 . . 119.4 ?
C7 C8 C9 . . 119.0(3) no
C7 C8 H8 . . 120.5 ?
C9 C8 H8 . . 120.5 no
N1 C9 C8 . . 121.9(2) ?
N1 C9 C10 . . 116.87(19) no
C8 C9 C10 . . 121.2(2) ?
N2 C10 C11 . . 121.7(2) no
N2 C10 C9 . . 116.70(19) ?
C11 C10 C9 . . 121.6(2) no
C12 C11 C10 . . 120.0(2) ?
C12 C11 H11 . . 120.0 no
C10 C11 H11 . . 120.0 ?
C11 C12 C13 . . 119.8(2) no
C11 C12 H12 . . 120.1 ?
C13 C12 H12 . . 120.1 no
C12 C13 C14 . . 123.1(2) ?
C12 C13 C18 . . 117.8(2) no
C14 C13 C18 . . 119.1(2) ?
C15 C14 C13 . . 120.6(3) no
C15 C14 H14 . . 119.7 ?
C13 C14 H14 . . 119.7 no
C14 C15 C16 . . 120.7(3) ?
C14 C15 H15 . . 119.6 no
C16 C15 H15 . . 119.6 ?
C17 C16 C15 . . 120.8(3) no
C17 C16 H16 . . 119.6 no
C15 C16 H16 . . 119.6 ?
C16 C17 C18 . . 119.7(3) no
C16 C17 H17 . . 120.2 no
C18 C17 H17 . . 120.2 ?
N2 C18 C17 . . 119.6(2) no
N2 C18 C13 . . 121.4(2) ?
C17 C18 C13 . . 119.1(2) no
O4 C19 O3 . . 122.8(2) yes
O4 C19 C24 . . 120.9(2) yes
O3 C19 C24 . . 116.1(2) yes
O2 C21 O1 . . 123.6(2) yes
O2 C21 C22 . . 120.9(2) yes
O1 C21 C22 . . 115.5(2) yes
C27 C22 C23 . . 119.4(2) ?
C27 C22 C21 . . 120.3(2) ?
C23 C22 C21 . . 120.3(2) ?
C24 C23 C22 . . 120.5(2) ?
C24 C23 H23 . . 119.7 ?
C22 C23 H23 . . 119.7 ?
C25 C24 C23 . . 119.4(2) ?
C25 C24 C19 . . 120.1(2) ?
C23 C24 C19 . . 120.5(2) ?
C24 C25 C26 . . 120.1(2) ?
C24 C25 H25 . . 119.9 ?
C26 C25 H25 . . 119.9 ?
C27 C26 C25 . . 120.4(2) ?
C27 C26 H26 . . 119.8 ?
C25 C26 H26 . . 119.8 ?
C26 C27 C22 . . 120.1(2) ?
C26 C27 H27 . . 119.9 ?
C22 C27 H27 . . 119.9 ?

loop_
_geom_bond_atom_site_label_1
_geom_bond_atom_site_label_2
_geom_bond_site_symmetry_2
_geom_bond_distance
_geom_bond_publ_flag
Zn1 O3 2 1.9183(18) yes
Zn1 O1 . 1.9401(17) yes
Zn1 N1 . 2.0746(19) yes
Zn1 N2 . 2.0763(18) yes
O1 C21 . 1.275(3) yes
O2 C21 . 1.221(3) yes
O3 C19 . 1.255(3) yes
O3 Zn1 2_545 1.9183(18) yes
O4 C19 . 1.219(3) yes
N1 C9 . 1.333(3) no
N1 C1 . 1.371(3) no
N2 C10 . 1.330(3) no
N2 C18 . 1.365(3) no
C1 C2 . 1.397(4) no
C1 C6 . 1.417(3) ?
C2 C3 . 1.368(4) ?
C2 H2 . 0.9500 no
C3 C4 . 1.390(4) no
C3 H3 . 0.9500 ?
C4 C5 . 1.346(4) ?
C4 H4 . 0.9500 no
C5 C6 . 1.415(4) no
C5 H5 . 0.9500 ?
C6 C7 . 1.396(4) ?
C7 C8 . 1.353(4) no
C7 H7 . 0.9500 no
C8 C9 . 1.404(3) no
C8 H8 . 0.9500 ?
C9 C10 . 1.486(3) ?
C10 C11 . 1.402(3) no
C11 C12 . 1.358(4) ?
C11 H11 . 0.9500 no
C12 C13 . 1.401(4) no
C12 H12 . 0.9500 no
C13 C14 . 1.410(4) ?
C13 C18 . 1.416(3) no
C14 C15 . 1.346(4) ?
C14 H14 . 0.9500 no
C15 C16 . 1.402(4) no
C15 H15 . 0.9500 ?
C16 C17 . 1.368(4) no
C16 H16 . 0.9500 no
C17 C18 . 1.414(3) ?
C17 H17 . 0.9500 no
C19 C24 . 1.500(3) no
C21 C22 . 1.496(3) ?
C22 C27 . 1.382(3) no
C22 C23 . 1.390(3) ?
C23 C24 . 1.387(3) ?
C23 H23 . 0.9500 no
C24 C25 . 1.383(3) ?
C25 C26 . 1.384(4) ?
C25 H25 . 0.9500 no
C26 C27 . 1.378(4) ?
C26 H26 . 0.9500 no
C27 H27 . 0.9500 ?
